data_4324903
loop_
_publ_author_name
'Yang Cao'
'Zhu Du'
'Wenbo Li'
'Junmei Li'
'Yong Zhang'
'Fan Xu'
'Qi Shen'

_publ_contact_author_email qshen@suda.edu.cn
_publ_contact_author_fax 86-512-65880305
_publ_contact_author_name 'Dr. Qi Shen'
_publ_contact_author_phone 86-512-65880306
_publ_section_title
;
 Activation of Carbodiimide and Transformation with Amine to Guanidinate
 Group by Ln(OAr)3(THF)2 (Ln: Lanthanide and Yttrium) and Ln(OAr)3(THF)2
 as a Novel Precatalyst for Addition of Amines to Carbodiimides: Influence
 of Aryloxide Group
;
_journal_name_full 'Inorganic Chemistry'
_journal_page_first 3729
_journal_page_last 3737
_journal_paper_doi 10.1021/ic200091s
_journal_volume 50
_journal_year 2011
_chemical_formula_moiety 'C52 H83 N2 O3 Yb'
_chemical_formula_sum 'C52 H83 N2 O3 Yb'
_chemical_formula_weight 957.24
_chemical_name_systematic
; 
 ? 
;
_space_group_IT_number 14
_symmetry_cell_setting monoclinic
_symmetry_Int_Tables_number 14
_symmetry_space_group_name_Hall '-P 2ybc'
_symmetry_space_group_name_H-M 'P 1 21/c 1'
_atom_sites_solution_hydrogens geom
_atom_sites_solution_primary direct
_atom_sites_solution_secondary difmap
_audit_creation_method SHELXL-97
_cell_angle_alpha 90.00
_cell_angle_beta 103.976(2)
_cell_angle_gamma 90.00
_cell_formula_units_Z 4
_cell_length_a 15.5373(12)
_cell_length_b 17.9224(13)
_cell_length_c 18.5630(15)
_cell_measurement_reflns_used 21601
_cell_measurement_temperature 223(2)
_cell_measurement_theta_max 27.5
_cell_measurement_theta_min 3.0
_cell_volume 5016.1(7)
_computing_cell_refinement CrystalClear
_computing_data_collection CrystalClear
_computing_data_reduction CrystalStructure
_computing_structure_refinement 'SHELXL-97 (Sheldrick, 1997)'
_computing_structure_solution 'SHELXS-97 (Sheldrick, 1990)'
_diffrn_ambient_temperature 223(2)
_diffrn_detector_area_resol_mean 14.63
_diffrn_measured_fraction_theta_full 0.994
_diffrn_measured_fraction_theta_max 0.994
_diffrn_measurement_device_type 'Rigaku Saturn'
_diffrn_measurement_method \w
_diffrn_radiation_monochromator graphite
_diffrn_radiation_source 'fine-focus sealed tube'
_diffrn_radiation_type MoK\a
_diffrn_radiation_wavelength 0.71075
_diffrn_reflns_av_R_equivalents 0.0414
_diffrn_reflns_av_sigmaI/netI 0.0538
_diffrn_reflns_limit_h_max 18
_diffrn_reflns_limit_h_min -18
_diffrn_reflns_limit_k_max 21
_diffrn_reflns_limit_k_min -21
_diffrn_reflns_limit_l_max 22
_diffrn_reflns_limit_l_min -17
_diffrn_reflns_number 25325
_diffrn_reflns_theta_full 25.50
_diffrn_reflns_theta_max 25.50
_diffrn_reflns_theta_min 3.00
_exptl_absorpt_coefficient_mu 1.905
_exptl_absorpt_correction_T_max 0.684
_exptl_absorpt_correction_T_min 0.366
_exptl_absorpt_correction_type multi-scan
_exptl_absorpt_process_details 'Jacobson, R. (1998) Private communication'
_exptl_crystal_colour red
_exptl_crystal_density_diffrn 1.268
_exptl_crystal_description prism
_exptl_crystal_F_000 2012
_exptl_crystal_size_max 0.80
_exptl_crystal_size_mid 0.20
_exptl_crystal_size_min 0.20
_refine_diff_density_max 0.929
_refine_diff_density_min -0.987
_refine_diff_density_rms 0.081
_refine_ls_extinction_method none
_refine_ls_goodness_of_fit_ref 1.108
_refine_ls_hydrogen_treatment constr
_refine_ls_matrix_type full
_refine_ls_number_parameters 548
_refine_ls_number_reflns 9295
_refine_ls_number_restraints 0
_refine_ls_restrained_S_all 1.108
_refine_ls_R_factor_all 0.0484
_refine_ls_R_factor_gt 0.0399
_refine_ls_shift/su_max 0.003
_refine_ls_shift/su_mean 0.000
_refine_ls_structure_factor_coef Fsqd
_refine_ls_weighting_details 'calc w=1/[\s^2^(Fo^2^)+(0.0296P)^2^+0.0000P] where P=(Fo^2^+2Fc^2^)/3'
_refine_ls_weighting_scheme calc
_refine_ls_wR_factor_gt 0.0748
_refine_ls_wR_factor_ref 0.0788
_reflns_number_gt 8178
_reflns_number_total 9295
_reflns_threshold_expression >2sigma(I)
_cod_data_source_file ic200091s_si_001_3.cif
_cod_data_source_block complex2
_cod_original_sg_symbol_H-M 'P 21/c'
_cod_database_code 4324903

loop_
_symmetry_equiv_pos_as_xyz
'x, y, z'
'-x, y+1/2, -z+1/2'
'-x, -y, -z'
'x, -y-1/2, z-1/2'

loop_
_atom_site_label
_atom_site_type_symbol
_atom_site_fract_x
_atom_site_fract_y
_atom_site_fract_z
_atom_site_U_iso_or_equiv
_atom_site_adp_type
_atom_site_occupancy
_atom_site_symmetry_multiplicity
_atom_site_calc_flag
_atom_site_refinement_flags
Yb1 Yb 0.251982(10) 0.608133(8) 0.205070(9) 0.02702(7) Uani 1 1 d .
O1 O 0.38597(16) 0.61062(13) 0.21775(13) 0.0295(6) Uani 1 1 d .
O2 O 0.20315(16) 0.71506(13) 0.18480(14) 0.0307(6) Uani 1 1 d .
O3 O 0.18831(16) 0.50777(13) 0.16714(14) 0.0314(6) Uani 1 1 d .
N1 N 0.2541(2) 0.57846(17) 0.33110(18) 0.0330(7) Uani 1 1 d .
N2 N 0.2894(3) 0.4470(2) 0.3493(2) 0.0555(10) Uani 1 1 d .
C1 C 0.4688(2) 0.61388(18) 0.2058(2) 0.0273(8) Uani 1 1 d .
C2 C 0.5440(2) 0.60446(19) 0.2668(2) 0.0300(9) Uani 1 1 d .
C3 C 0.6275(3) 0.6061(2) 0.2525(2) 0.0364(9) Uani 1 1 d .
H3 H 0.6771 0.6014 0.2928 0.044 Uiso 1 1 calc R
C4 C 0.6419(3) 0.6143(2) 0.1826(2) 0.0397(10) Uani 1 1 d .
C5 C 0.5682(3) 0.6255(2) 0.1248(2) 0.0384(10) Uani 1 1 d .
H5 H 0.5768 0.6328 0.0769 0.046 Uiso 1 1 calc R
C6 C 0.4816(2) 0.6266(2) 0.1340(2) 0.0322(9) Uani 1 1 d .
C7 C 0.5348(2) 0.5896(2) 0.3464(2) 0.0342(9) Uani 1 1 d .
C8 C 0.4828(3) 0.6527(2) 0.3732(2) 0.0441(10) Uani 1 1 d .
H8A H 0.4757 0.6410 0.4224 0.066 Uiso 1 1 calc R
H8B H 0.4250 0.6578 0.3392 0.066 Uiso 1 1 calc R
H8C H 0.5152 0.6993 0.3749 0.066 Uiso 1 1 calc R
C9 C 0.4890(3) 0.5148(2) 0.3494(2) 0.0421(10) Uani 1 1 d .
H9A H 0.5261 0.4749 0.3387 0.063 Uiso 1 1 calc R
H9B H 0.4325 0.5144 0.3130 0.063 Uiso 1 1 calc R
H9C H 0.4791 0.5077 0.3986 0.063 Uiso 1 1 calc R
C10 C 0.6254(3) 0.5859(3) 0.4029(2) 0.0464(11) Uani 1 1 d .
H10A H 0.6601 0.5453 0.3899 0.070 Uiso 1 1 calc R
H10B H 0.6165 0.5775 0.4522 0.070 Uiso 1 1 calc R
H10C H 0.6568 0.6326 0.4022 0.070 Uiso 1 1 calc R
C11 C 0.7333(3) 0.6096(3) 0.1682(3) 0.0667(15) Uani 1 1 d .
H11A H 0.7518 0.6588 0.1562 0.100 Uiso 1 1 calc R
H11B H 0.7320 0.5761 0.1269 0.100 Uiso 1 1 calc R
H11C H 0.7748 0.5909 0.2122 0.100 Uiso 1 1 calc R
C12 C 0.4103(3) 0.6424(2) 0.0616(2) 0.0353(9) Uani 1 1 d .
C13 C 0.4194(3) 0.5850(2) 0.0017(2) 0.0461(11) Uani 1 1 d .
H13A H 0.4173 0.5349 0.0209 0.069 Uiso 1 1 calc R
H13B H 0.4756 0.5925 -0.0114 0.069 Uiso 1 1 calc R
H13C H 0.3711 0.5917 -0.0420 0.069 Uiso 1 1 calc R
C14 C 0.4259(3) 0.7212(2) 0.0342(2) 0.0495(11) Uani 1 1 d .
H14A H 0.4841 0.7235 0.0238 0.074 Uiso 1 1 calc R
H14B H 0.4225 0.7575 0.0722 0.074 Uiso 1 1 calc R
H14C H 0.3810 0.7322 -0.0107 0.074 Uiso 1 1 calc R
C15 C 0.3125(3) 0.6399(3) 0.0660(2) 0.0456(11) Uani 1 1 d .
H15A H 0.2744 0.6504 0.0174 0.068 Uiso 1 1 calc R
H15B H 0.3027 0.6770 0.1012 0.068 Uiso 1 1 calc R
H15C H 0.2989 0.5908 0.0821 0.068 Uiso 1 1 calc R
C16 C 0.1828(2) 0.78606(18) 0.1605(2) 0.0269(8) Uani 1 1 d .
C17 C 0.1055(2) 0.8001(2) 0.1035(2) 0.0314(9) Uani 1 1 d .
C18 C 0.0874(3) 0.8732(2) 0.0786(2) 0.0389(10) Uani 1 1 d .
H18 H 0.0366 0.8822 0.0403 0.047 Uiso 1 1 calc R
C19 C 0.1403(3) 0.9328(2) 0.1074(2) 0.0389(10) Uani 1 1 d .
C20 C 0.2147(3) 0.9182(2) 0.1635(2) 0.0358(9) Uani 1 1 d .
H20 H 0.2515 0.9584 0.1837 0.043 Uiso 1 1 calc R
C21 C 0.2380(2) 0.84766(19) 0.1916(2) 0.0298(9) Uani 1 1 d .
C22 C 0.0379(3) 0.7383(2) 0.0724(2) 0.0362(9) Uani 1 1 d .
C23 C 0.0792(3) 0.6743(2) 0.0371(2) 0.0467(11) Uani 1 1 d .
H23A H 0.1118 0.6947 0.0032 0.070 Uiso 1 1 calc R
H23B H 0.0325 0.6417 0.0101 0.070 Uiso 1 1 calc R
H23C H 0.1192 0.6460 0.0757 0.070 Uiso 1 1 calc R
C24 C -0.0026(3) 0.7111(2) 0.1352(2) 0.0440(11) Uani 1 1 d .
H24A H 0.0437 0.6901 0.1747 0.066 Uiso 1 1 calc R
H24B H -0.0469 0.6732 0.1163 0.066 Uiso 1 1 calc R
H24C H -0.0302 0.7527 0.1544 0.066 Uiso 1 1 calc R
C25 C -0.0396(3) 0.7678(3) 0.0100(3) 0.0557(13) Uani 1 1 d .
H25A H -0.0681 0.8092 0.0286 0.084 Uiso 1 1 calc R
H25B H -0.0825 0.7281 -0.0062 0.084 Uiso 1 1 calc R
H25C H -0.0169 0.7844 -0.0316 0.084 Uiso 1 1 calc R
C26 C 0.1171(3) 1.0118(2) 0.0804(3) 0.0571(13) Uani 1 1 d .
H26A H 0.1656 1.0449 0.1024 0.086 Uiso 1 1 calc R
H26B H 0.0638 1.0276 0.0947 0.086 Uiso 1 1 calc R
H26C H 0.1068 1.0134 0.0267 0.086 Uiso 1 1 calc R
C27 C 0.3229(2) 0.8387(2) 0.2545(2) 0.0322(9) Uani 1 1 d .
C28 C 0.3617(3) 0.9135(2) 0.2866(2) 0.0445(11) Uani 1 1 d .
H28A H 0.3784 0.9425 0.2480 0.067 Uiso 1 1 calc R
H28B H 0.4136 0.9048 0.3268 0.067 Uiso 1 1 calc R
H28C H 0.3176 0.9407 0.3053 0.067 Uiso 1 1 calc R
C29 C 0.3949(3) 0.7994(2) 0.2241(2) 0.0429(10) Uani 1 1 d .
H29A H 0.3735 0.7509 0.2044 0.064 Uiso 1 1 calc R
H29B H 0.4480 0.7932 0.2638 0.064 Uiso 1 1 calc R
H29C H 0.4087 0.8295 0.1849 0.064 Uiso 1 1 calc R
C30 C 0.3029(3) 0.7949(2) 0.3193(2) 0.0424(10) Uani 1 1 d .
H30A H 0.2584 0.8211 0.3382 0.064 Uiso 1 1 calc R
H30B H 0.3567 0.7900 0.3585 0.064 Uiso 1 1 calc R
H30C H 0.2810 0.7457 0.3024 0.064 Uiso 1 1 calc R
C31 C 0.1624(2) 0.43475(19) 0.1668(2) 0.0294(8) Uani 1 1 d .
C32 C 0.0811(2) 0.4155(2) 0.1853(2) 0.0337(9) Uani 1 1 d .
C33 C 0.0646(3) 0.3400(2) 0.1943(2) 0.0388(10) Uani 1 1 d .
H33 H 0.0126 0.3270 0.2087 0.047 Uiso 1 1 calc R
C34 C 0.1200(3) 0.2834(2) 0.1832(2) 0.0381(10) Uani 1 1 d .
C35 C 0.1922(3) 0.3034(2) 0.1576(2) 0.0381(10) Uani 1 1 d .
H35 H 0.2288 0.2652 0.1469 0.046 Uiso 1 1 calc R
C36 C 0.2145(2) 0.3769(2) 0.1464(2) 0.0327(9) Uani 1 1 d .
C37 C 0.0081(3) 0.4721(2) 0.1878(2) 0.0413(10) Uani 1 1 d .
C38 C -0.0205(3) 0.5089(2) 0.1108(3) 0.0546(12) Uani 1 1 d .
H38A H -0.0678 0.5442 0.1105 0.082 Uiso 1 1 calc R
H38B H -0.0413 0.4708 0.0735 0.082 Uiso 1 1 calc R
H38C H 0.0297 0.5348 0.0999 0.082 Uiso 1 1 calc R
C39 C -0.0761(3) 0.4348(3) 0.2024(4) 0.0807(19) Uani 1 1 d .
H39A H -0.0609 0.4091 0.2498 0.121 Uiso 1 1 calc R
H39B H -0.0996 0.3993 0.1632 0.121 Uiso 1 1 calc R
H39C H -0.1203 0.4727 0.2035 0.121 Uiso 1 1 calc R
C40 C 0.0368(3) 0.5306(3) 0.2481(3) 0.0554(13) Uani 1 1 d .
H40A H 0.0569 0.5062 0.2958 0.083 Uiso 1 1 calc R
H40B H -0.0130 0.5629 0.2492 0.083 Uiso 1 1 calc R
H40C H 0.0847 0.5601 0.2377 0.083 Uiso 1 1 calc R
C41 C 0.0973(3) 0.2024(2) 0.1934(3) 0.0537(12) Uani 1 1 d .
H41A H 0.1381 0.1704 0.1757 0.080 Uiso 1 1 calc R
H41B H 0.0372 0.1924 0.1655 0.080 Uiso 1 1 calc R
H41C H 0.1022 0.1926 0.2456 0.080 Uiso 1 1 calc R
C42 C 0.2893(3) 0.3928(2) 0.1074(3) 0.0426(11) Uani 1 1 d .
C43 C 0.2493(3) 0.4371(3) 0.0366(3) 0.0548(13) Uani 1 1 d .
H43A H 0.2050 0.4069 0.0034 0.082 Uiso 1 1 calc R
H43B H 0.2958 0.4504 0.0122 0.082 Uiso 1 1 calc R
H43C H 0.2217 0.4822 0.0494 0.082 Uiso 1 1 calc R
C44 C 0.3286(3) 0.3210(3) 0.0829(3) 0.0705(16) Uani 1 1 d .
H44A H 0.3563 0.2918 0.1263 0.106 Uiso 1 1 calc R
H44B H 0.3725 0.3340 0.0557 0.106 Uiso 1 1 calc R
H44C H 0.2816 0.2920 0.0512 0.106 Uiso 1 1 calc R
C45 C 0.3682(3) 0.4337(2) 0.1588(3) 0.0498(12) Uani 1 1 d .
H45A H 0.3476 0.4799 0.1762 0.075 Uiso 1 1 calc R
H45B H 0.4126 0.4448 0.1316 0.075 Uiso 1 1 calc R
H45C H 0.3940 0.4022 0.2010 0.075 Uiso 1 1 calc R
C46 C 0.2666(3) 0.5094(2) 0.3418(2) 0.0365(9) Uani 1 1 d .
C47 C 0.2497(3) 0.6244(2) 0.3965(2) 0.0381(10) Uani 1 1 d .
H47 H 0.2918 0.6661 0.3977 0.046 Uiso 1 1 calc R
C48 C 0.1592(3) 0.6595(3) 0.3854(3) 0.0716(16) Uani 1 1 d .
H48A H 0.1443 0.6853 0.3380 0.107 Uiso 1 1 calc R
H48B H 0.1596 0.6948 0.4251 0.107 Uiso 1 1 calc R
H48C H 0.1155 0.6210 0.3859 0.107 Uiso 1 1 calc R
C49 C 0.2798(4) 0.5847(3) 0.4699(3) 0.0737(17) Uani 1 1 d .
H49A H 0.2386 0.5448 0.4728 0.111 Uiso 1 1 calc R
H49B H 0.2816 0.6198 0.5101 0.111 Uiso 1 1 calc R
H49C H 0.3384 0.5640 0.4742 0.111 Uiso 1 1 calc R
C50 C 0.2663(3) 0.3684(2) 0.3499(3) 0.0507(12) Uani 1 1 d .
H50 H 0.2337 0.3538 0.2992 0.061 Uiso 1 1 calc R
C51 C 0.3511(4) 0.3246(3) 0.3704(4) 0.101(2) Uani 1 1 d .
H51A H 0.3847 0.3325 0.3333 0.152 Uiso 1 1 calc R
H51B H 0.3376 0.2719 0.3727 0.152 Uiso 1 1 calc R
H51C H 0.3859 0.3410 0.4184 0.152 Uiso 1 1 calc R
C52 C 0.2075(4) 0.3556(3) 0.4014(3) 0.0880(19) Uani 1 1 d .
H52A H 0.2394 0.3678 0.4517 0.132 Uiso 1 1 calc R
H52B H 0.1894 0.3037 0.3990 0.132 Uiso 1 1 calc R
H52C H 0.1554 0.3872 0.3869 0.132 Uiso 1 1 calc R

loop_
_atom_site_aniso_label
_atom_site_aniso_U_11
_atom_site_aniso_U_22
_atom_site_aniso_U_33
_atom_site_aniso_U_23
_atom_site_aniso_U_13
_atom_site_aniso_U_12
Yb1 0.03015(10) 0.02282(10) 0.02808(11) 0.00063(7) 0.00704(7) 0.00154(7)
O1 0.0304(13) 0.0331(14) 0.0250(15) 0.0018(11) 0.0064(11) 0.0009(12)
O2 0.0339(14) 0.0251(13) 0.0318(15) 0.0025(11) 0.0052(11) 0.0031(12)
O3 0.0326(14) 0.0276(13) 0.0347(16) -0.0028(11) 0.0096(12) 0.0007(12)
N1 0.0428(19) 0.0294(17) 0.0287(19) -0.0009(14) 0.0124(15) 0.0042(16)
N2 0.080(3) 0.037(2) 0.051(3) 0.0046(18) 0.019(2) 0.000(2)
C1 0.029(2) 0.0221(18) 0.031(2) 0.0001(15) 0.0072(17) 0.0035(16)
C2 0.036(2) 0.0228(18) 0.031(2) 0.0005(15) 0.0067(17) -0.0011(17)
C3 0.030(2) 0.035(2) 0.040(3) 0.0023(18) 0.0010(18) -0.0013(18)
C4 0.034(2) 0.045(2) 0.044(3) 0.003(2) 0.015(2) -0.0017(19)
C5 0.039(2) 0.044(2) 0.035(2) 0.0015(19) 0.0137(19) -0.001(2)
C6 0.037(2) 0.030(2) 0.028(2) 0.0005(16) 0.0037(17) 0.0000(18)
C7 0.035(2) 0.038(2) 0.029(2) 0.0048(17) 0.0061(17) 0.0047(19)
C8 0.051(3) 0.045(2) 0.034(3) -0.0063(19) 0.006(2) 0.004(2)
C9 0.052(3) 0.038(2) 0.037(3) 0.0060(19) 0.013(2) -0.003(2)
C10 0.044(2) 0.057(3) 0.034(3) 0.005(2) 0.002(2) 0.007(2)
C11 0.039(3) 0.102(4) 0.062(4) 0.010(3) 0.018(2) -0.001(3)
C12 0.040(2) 0.039(2) 0.028(2) 0.0037(18) 0.0103(18) 0.0033(19)
C13 0.052(3) 0.055(3) 0.034(3) -0.007(2) 0.016(2) -0.004(2)
C14 0.063(3) 0.046(3) 0.039(3) 0.008(2) 0.012(2) 0.005(2)
C15 0.042(2) 0.067(3) 0.026(2) 0.005(2) 0.0023(19) 0.008(2)
C16 0.036(2) 0.0202(18) 0.027(2) 0.0022(15) 0.0132(17) 0.0048(17)
C17 0.036(2) 0.032(2) 0.027(2) 0.0008(16) 0.0089(17) 0.0059(18)
C18 0.037(2) 0.041(2) 0.035(3) 0.0052(19) 0.0012(18) 0.008(2)
C19 0.046(2) 0.028(2) 0.042(3) 0.0078(18) 0.010(2) 0.008(2)
C20 0.043(2) 0.028(2) 0.039(3) 0.0016(18) 0.013(2) -0.0005(19)
C21 0.038(2) 0.0243(19) 0.028(2) 0.0009(15) 0.0115(17) 0.0032(17)
C22 0.037(2) 0.035(2) 0.034(2) -0.0013(18) 0.0061(18) 0.0020(19)
C23 0.053(3) 0.045(2) 0.042(3) -0.010(2) 0.011(2) -0.004(2)
C24 0.039(2) 0.041(2) 0.051(3) 0.000(2) 0.010(2) -0.003(2)
C25 0.048(3) 0.057(3) 0.052(3) -0.002(2) -0.008(2) 0.001(2)
C26 0.060(3) 0.032(2) 0.071(4) 0.013(2) 0.001(3) 0.006(2)
C27 0.038(2) 0.029(2) 0.026(2) 0.0034(16) 0.0020(17) -0.0037(18)
C28 0.055(3) 0.038(2) 0.035(3) -0.0031(19) -0.001(2) -0.007(2)
C29 0.037(2) 0.040(2) 0.050(3) -0.002(2) 0.006(2) 0.001(2)
C30 0.053(3) 0.039(2) 0.029(2) 0.0044(18) -0.001(2) -0.005(2)
C31 0.034(2) 0.0264(19) 0.026(2) -0.0045(16) 0.0026(17) -0.0029(17)
C32 0.034(2) 0.030(2) 0.037(2) 0.0009(17) 0.0083(18) 0.0036(18)
C33 0.039(2) 0.041(2) 0.036(3) 0.0016(18) 0.0077(19) -0.009(2)
C34 0.046(2) 0.028(2) 0.035(3) -0.0011(17) 0.0010(19) -0.003(2)
C35 0.039(2) 0.030(2) 0.040(3) -0.0090(18) -0.0002(19) 0.0023(19)
C36 0.032(2) 0.030(2) 0.034(2) -0.0050(17) 0.0034(17) 0.0020(18)
C37 0.035(2) 0.038(2) 0.054(3) -0.001(2) 0.016(2) -0.003(2)
C38 0.046(3) 0.046(3) 0.065(3) -0.003(2) 0.000(2) 0.009(2)
C39 0.047(3) 0.061(3) 0.146(6) 0.003(3) 0.045(3) 0.008(3)
C40 0.055(3) 0.054(3) 0.059(3) -0.013(2) 0.016(2) 0.015(2)
C41 0.070(3) 0.032(2) 0.055(3) 0.005(2) 0.010(3) -0.004(2)
C42 0.040(2) 0.037(2) 0.054(3) -0.013(2) 0.016(2) -0.005(2)
C43 0.060(3) 0.064(3) 0.046(3) -0.014(2) 0.022(2) -0.016(3)
C44 0.064(3) 0.053(3) 0.108(5) -0.031(3) 0.047(3) -0.004(3)
C45 0.033(2) 0.047(3) 0.067(3) -0.006(2) 0.010(2) 0.003(2)
C46 0.043(2) 0.040(3) 0.027(2) 0.0038(18) 0.0105(18) 0.002(2)
C47 0.040(2) 0.040(2) 0.041(3) 0.0065(19) 0.022(2) -0.006(2)
C48 0.081(4) 0.070(4) 0.070(4) -0.030(3) 0.030(3) 0.003(3)
C49 0.130(5) 0.057(3) 0.037(3) -0.001(2) 0.027(3) -0.013(3)
C50 0.065(3) 0.034(2) 0.046(3) 0.002(2) -0.001(2) -0.012(2)
C51 0.098(5) 0.057(3) 0.139(7) 0.004(4) 0.011(4) 0.020(4)
C52 0.101(5) 0.087(4) 0.076(4) 0.003(3) 0.019(4) -0.049(4)

loop_
_atom_type_symbol
_atom_type_description
_atom_type_scat_dispersion_real
_atom_type_scat_dispersion_imag
_atom_type_scat_source
C C 0.0033 0.0016 'International Tables Vol C Tables 4.2.6.8 and 6.1.1.4'
H H 0.0000 0.0000 'International Tables Vol C Tables 4.2.6.8 and 6.1.1.4'
N N 0.0061 0.0033 'International Tables Vol C Tables 4.2.6.8 and 6.1.1.4'
O O 0.0106 0.0060 'International Tables Vol C Tables 4.2.6.8 and 6.1.1.4'
Yb Yb -0.3850 5.5486 'International Tables Vol C Tables 4.2.6.8 and 6.1.1.4'

loop_
_geom_angle_atom_site_label_1
_geom_angle_atom_site_label_2
_geom_angle_atom_site_label_3
_geom_angle
O1 Yb1 O2 108.74(9)
O1 Yb1 O3 116.40(9)
O2 Yb1 O3 127.92(10)
O1 Yb1 N1 96.85(10)
O2 Yb1 N1 107.63(10)
O3 Yb1 N1 91.82(10)
O1 Yb1 C15 64.70(10)
O2 Yb1 C15 81.07(11)
O3 Yb1 C15 95.42(11)
N1 Yb1 C15 161.51(11)
O1 Yb1 C46 92.75(10)
O2 Yb1 C46 129.76(10)
O3 Yb1 C46 73.50(10)
N1 Yb1 C46 22.84(10)
C15 Yb1 C46 147.82(11)
C1 O1 Yb1 164.4(2)
C16 O2 Yb1 167.1(2)
C31 O3 Yb1 159.8(2)
C46 N1 C47 116.9(3)
C46 N1 Yb1 109.7(3)
C47 N1 Yb1 133.2(2)
C46 N2 C50 149.0(5)
O1 C1 C6 121.1(3)
O1 C1 C2 119.5(3)
C6 C1 C2 119.4(3)
C3 C2 C1 118.1(3)
C3 C2 C7 119.7(3)
C1 C2 C7 122.2(3)
C4 C3 C2 123.7(4)
C4 C3 H3 118.1
C2 C3 H3 118.1
C3 C4 C5 117.0(4)
C3 C4 C11 122.3(4)
C5 C4 C11 120.6(4)
C4 C5 C6 123.3(4)
C4 C5 H5 118.3
C6 C5 H5 118.3
C5 C6 C1 118.2(3)
C5 C6 C12 113.9(3)
C1 C6 C12 127.9(3)
C9 C7 C10 107.2(3)
C9 C7 C8 110.3(3)
C10 C7 C8 105.9(3)
C9 C7 C2 109.9(3)
C10 C7 C2 112.3(3)
C8 C7 C2 111.1(3)
C7 C8 H8A 109.5
C7 C8 H8B 109.5
H8A C8 H8B 109.5
C7 C8 H8C 109.5
H8A C8 H8C 109.5
H8B C8 H8C 109.5
C7 C9 H9A 109.5
C7 C9 H9B 109.5
H9A C9 H9B 109.5
C7 C9 H9C 109.5
H9A C9 H9C 109.5
H9B C9 H9C 109.5
C7 C10 H10A 109.5
C7 C10 H10B 109.5
H10A C10 H10B 109.5
C7 C10 H10C 109.5
H10A C10 H10C 109.5
H10B C10 H10C 109.5
C4 C11 H11A 109.5
C4 C11 H11B 109.5
H11A C11 H11B 109.5
C4 C11 H11C 109.5
H11A C11 H11C 109.5
H11B C11 H11C 109.5
C14 C12 C15 106.2(3)
C14 C12 C13 108.8(3)
C15 C12 C13 106.3(3)
C14 C12 C6 108.6(3)
C15 C12 C6 117.2(3)
C13 C12 C6 109.4(3)
C12 C13 H13A 109.5
C12 C13 H13B 109.5
H13A C13 H13B 109.5
C12 C13 H13C 109.5
H13A C13 H13C 109.5
H13B C13 H13C 109.5
C12 C14 H14A 109.5
C12 C14 H14B 109.5
H14A C14 H14B 109.5
C12 C14 H14C 109.5
H14A C14 H14C 109.5
H14B C14 H14C 109.5
C12 C15 Yb1 124.5(2)
C12 C15 H15A 109.5
Yb1 C15 H15A 126.0
C12 C15 H15B 109.5
Yb1 C15 H15B 54.5
H15A C15 H15B 109.5
C12 C15 H15C 109.5
Yb1 C15 H15C 55.0
H15A C15 H15C 109.5
H15B C15 H15C 109.5
O2 C16 C17 120.0(3)
O2 C16 C21 121.2(3)
C17 C16 C21 118.8(3)
C18 C17 C16 118.6(3)
C18 C17 C22 119.2(3)
C16 C17 C22 122.0(3)
C19 C18 C17 123.2(4)
C19 C18 H18 118.4
C17 C18 H18 118.4
C18 C19 C20 117.3(4)
C18 C19 C26 121.6(4)
C20 C19 C26 121.0(4)
C19 C20 C21 123.5(4)
C19 C20 H20 118.2
C21 C20 H20 118.2
C20 C21 C16 118.5(3)
C20 C21 C27 118.6(3)
C16 C21 C27 122.9(3)
C24 C22 C23 112.2(3)
C24 C22 C17 108.2(3)
C23 C22 C17 112.3(3)
C24 C22 C25 106.9(3)
C23 C22 C25 105.3(3)
C17 C22 C25 111.8(3)
C22 C23 H23A 109.5
C22 C23 H23B 109.5
H23A C23 H23B 109.5
C22 C23 H23C 109.5
H23A C23 H23C 109.5
H23B C23 H23C 109.5
C22 C24 H24A 109.5
C22 C24 H24B 109.5
H24A C24 H24B 109.5
C22 C24 H24C 109.5
H24A C24 H24C 109.5
H24B C24 H24C 109.5
C22 C25 H25A 109.5
C22 C25 H25B 109.5
H25A C25 H25B 109.5
C22 C25 H25C 109.5
H25A C25 H25C 109.5
H25B C25 H25C 109.5
C19 C26 H26A 109.5
C19 C26 H26B 109.5
H26A C26 H26B 109.5
C19 C26 H26C 109.5
H26A C26 H26C 109.5
H26B C26 H26C 109.5
C30 C27 C28 106.3(3)
C30 C27 C29 110.9(3)
C28 C27 C29 106.8(3)
C30 C27 C21 110.5(3)
C28 C27 C21 112.7(3)
C29 C27 C21 109.5(3)
C27 C28 H28A 109.5
C27 C28 H28B 109.5
H28A C28 H28B 109.5
C27 C28 H28C 109.5
H28A C28 H28C 109.5
H28B C28 H28C 109.5
C27 C29 H29A 109.5
C27 C29 H29B 109.5
H29A C29 H29B 109.5
C27 C29 H29C 109.5
H29A C29 H29C 109.5
H29B C29 H29C 109.5
C27 C30 H30A 109.5
C27 C30 H30B 109.5
H30A C30 H30B 109.5
C27 C30 H30C 109.5
H30A C30 H30C 109.5
H30B C30 H30C 109.5
O3 C31 C36 120.9(3)
O3 C31 C32 120.4(3)
C36 C31 C32 118.7(3)
C33 C32 C31 117.5(3)
C33 C32 C37 118.7(3)
C31 C32 C37 123.4(3)
C34 C33 C32 123.9(4)
C34 C33 H33 118.0
C32 C33 H33 118.0
C35 C34 C33 116.9(4)
C35 C34 C41 121.9(4)
C33 C34 C41 121.0(4)
C34 C35 C36 123.7(4)
C34 C35 H35 118.1
C36 C35 H35 118.1
C35 C36 C31 118.2(3)
C35 C36 C42 119.3(3)
C31 C36 C42 122.3(3)
C40 C37 C32 113.1(3)
C40 C37 C38 110.9(4)
C32 C37 C38 107.7(3)
C40 C37 C39 106.2(4)
C32 C37 C39 112.4(3)
C38 C37 C39 106.3(4)
C37 C38 H38A 109.5
C37 C38 H38B 109.5
H38A C38 H38B 109.5
C37 C38 H38C 109.5
H38A C38 H38C 109.5
H38B C38 H38C 109.5
C37 C39 H39A 109.5
C37 C39 H39B 109.5
H39A C39 H39B 109.5
C37 C39 H39C 109.5
H39A C39 H39C 109.5
H39B C39 H39C 109.5
C37 C40 H40A 109.5
C37 C40 H40B 109.5
H40A C40 H40B 109.5
C37 C40 H40C 109.5
H40A C40 H40C 109.5
H40B C40 H40C 109.5
C34 C41 H41A 109.5
C34 C41 H41B 109.5
H41A C41 H41B 109.5
C34 C41 H41C 109.5
H41A C41 H41C 109.5
H41B C41 H41C 109.5
C43 C42 C36 107.7(3)
C43 C42 C44 106.7(4)
C36 C42 C44 112.6(3)
C43 C42 C45 112.3(3)
C36 C42 C45 112.0(4)
C44 C42 C45 105.5(4)
C42 C43 H43A 109.5
C42 C43 H43B 109.5
H43A C43 H43B 109.5
C42 C43 H43C 109.5
H43A C43 H43C 109.5
H43B C43 H43C 109.5
C42 C44 H44A 109.5
C42 C44 H44B 109.5
H44A C44 H44B 109.5
C42 C44 H44C 109.5
H44A C44 H44C 109.5
H44B C44 H44C 109.5
C42 C45 H45A 109.5
C42 C45 H45B 109.5
H45A C45 H45B 109.5
C42 C45 H45C 109.5
H45A C45 H45C 109.5
H45B C45 H45C 109.5
N2 C46 N1 170.5(5)
N2 C46 Yb1 127.7(3)
N1 C46 Yb1 47.5(2)
N1 C47 C49 114.4(4)
N1 C47 C48 110.2(4)
C49 C47 C48 113.3(4)
N1 C47 H47 106.1
C49 C47 H47 106.1
C48 C47 H47 106.1
C47 C48 H48A 109.5
C47 C48 H48B 109.5
H48A C48 H48B 109.5
C47 C48 H48C 109.5
H48A C48 H48C 109.5
H48B C48 H48C 109.5
C47 C49 H49A 109.5
C47 C49 H49B 109.5
H49A C49 H49B 109.5
C47 C49 H49C 109.5
H49A C49 H49C 109.5
H49B C49 H49C 109.5
N2 C50 C52 110.1(4)
N2 C50 C51 107.7(4)
C52 C50 C51 113.2(5)
N2 C50 H50 108.6
C52 C50 H50 108.6
C51 C50 H50 108.6
C50 C51 H51A 109.5
C50 C51 H51B 109.5
H51A C51 H51B 109.5
C50 C51 H51C 109.5
H51A C51 H51C 109.5
H51B C51 H51C 109.5
C50 C52 H52A 109.5
C50 C52 H52B 109.5
H52A C52 H52B 109.5
C50 C52 H52C 109.5
H52A C52 H52C 109.5
H52B C52 H52C 109.5

loop_
_geom_bond_atom_site_label_1
_geom_bond_atom_site_label_2
_geom_bond_distance
Yb1 O1 2.038(2)
Yb1 O2 2.062(2)
Yb1 O3 2.091(2)
Yb1 N1 2.392(3)
Yb1 C15 3.008(4)
Yb1 C46 3.056(4)
O1 C1 1.359(4)
O2 C16 1.362(4)
O3 C31 1.369(4)
N1 C46 1.260(5)
N1 C47 1.482(5)
N2 C46 1.172(5)
N2 C50 1.455(5)
C1 C6 1.413(5)
C1 C2 1.427(5)
C2 C3 1.385(5)
C2 C7 1.542(5)
C3 C4 1.377(6)
C3 H3 0.9400
C4 C5 1.381(6)
C4 C11 1.509(5)
C5 C6 1.397(5)
C5 H5 0.9400
C6 C12 1.547(5)
C7 C9 1.525(5)
C7 C10 1.541(5)
C7 C8 1.541(5)
C8 H8A 0.9700
C8 H8B 0.9700
C8 H8C 0.9700
C9 H9A 0.9700
C9 H9B 0.9700
C9 H9C 0.9700
C10 H10A 0.9700
C10 H10B 0.9700
C10 H10C 0.9700
C11 H11A 0.9700
C11 H11B 0.9700
C11 H11C 0.9700
C12 C14 1.540(5)
C12 C15 1.542(5)
C12 C13 1.546(5)
C13 H13A 0.9700
C13 H13B 0.9700
C13 H13C 0.9700
C14 H14A 0.9700
C14 H14B 0.9700
C14 H14C 0.9700
C15 H15A 0.9700
C15 H15B 0.9700
C15 H15C 0.9700
C16 C17 1.418(5)
C16 C21 1.431(5)
C17 C18 1.396(5)
C17 C22 1.539(5)
C18 C19 1.374(6)
C18 H18 0.9400
C19 C20 1.381(5)
C19 C26 1.516(5)
C20 C21 1.382(5)
C20 H20 0.9400
C21 C27 1.545(5)
C22 C24 1.532(5)
C22 C23 1.536(5)
C22 C25 1.549(5)
C23 H23A 0.9700
C23 H23B 0.9700
C23 H23C 0.9700
C24 H24A 0.9700
C24 H24B 0.9700
C24 H24C 0.9700
C25 H25A 0.9700
C25 H25B 0.9700
C25 H25C 0.9700
C26 H26A 0.9700
C26 H26B 0.9700
C26 H26C 0.9700
C27 C30 1.529(5)
C27 C28 1.531(5)
C27 C29 1.541(5)
C28 H28A 0.9700
C28 H28B 0.9700
C28 H28C 0.9700
C29 H29A 0.9700
C29 H29B 0.9700
C29 H29C 0.9700
C30 H30A 0.9700
C30 H30B 0.9700
C30 H30C 0.9700
C31 C36 1.422(5)
C31 C32 1.430(5)
C32 C33 1.393(5)
C32 C37 1.532(5)
C33 C34 1.378(5)
C33 H33 0.9400
C34 C35 1.368(5)
C34 C41 1.516(5)
C35 C36 1.392(5)
C35 H35 0.9400
C36 C42 1.536(6)
C37 C40 1.519(6)
C37 C38 1.539(6)
C37 C39 1.550(6)
C38 H38A 0.9700
C38 H38B 0.9700
C38 H38C 0.9700
C39 H39A 0.9700
C39 H39B 0.9700
C39 H39C 0.9700
C40 H40A 0.9700
C40 H40B 0.9700
C40 H40C 0.9700
C41 H41A 0.9700
C41 H41B 0.9700
C41 H41C 0.9700
C42 C43 1.534(6)
C42 C44 1.539(6)
C42 C45 1.545(6)
C43 H43A 0.9700
C43 H43B 0.9700
C43 H43C 0.9700
C44 H44A 0.9700
C44 H44B 0.9700
C44 H44C 0.9700
C45 H45A 0.9700
C45 H45B 0.9700
C45 H45C 0.9700
C47 C49 1.508(6)
C47 C48 1.508(6)
C47 H47 0.9900
C48 H48A 0.9700
C48 H48B 0.9700
C48 H48C 0.9700
C49 H49A 0.9700
C49 H49B 0.9700
C49 H49C 0.9700
C50 C52 1.490(7)
C50 C51 1.503(7)
C50 H50 0.9900
C51 H51A 0.9700
C51 H51B 0.9700
C51 H51C 0.9700
C52 H52A 0.9700
C52 H52B 0.9700
C52 H52C 0.9700

loop_
_geom_torsion_atom_site_label_1
_geom_torsion_atom_site_label_2
_geom_torsion_atom_site_label_3
_geom_torsion_atom_site_label_4
_geom_torsion
O2 Yb1 O1 C1 -76.9(8)
O3 Yb1 O1 C1 76.4(8)
N1 Yb1 O1 C1 171.9(8)
C15 Yb1 O1 C1 -6.8(8)
C46 Yb1 O1 C1 149.3(8)
O1 Yb1 O2 C16 46.2(11)
O3 Yb1 O2 C16 -103.1(10)
N1 Yb1 O2 C16 150.1(10)
C15 Yb1 O2 C16 -13.2(10)
C46 Yb1 O2 C16 156.5(10)
O1 Yb1 O3 C31 70.1(7)
O2 Yb1 O3 C31 -142.6(6)
N1 Yb1 O3 C31 -28.5(6)
C15 Yb1 O3 C31 134.5(6)
C46 Yb1 O3 C31 -14.7(6)
O1 Yb1 N1 C46 -80.7(3)
O2 Yb1 N1 C46 167.1(3)
O3 Yb1 N1 C46 36.1(3)
C15 Yb1 N1 C46 -77.0(5)
O1 Yb1 N1 C47 94.7(3)
O2 Yb1 N1 C47 -17.5(3)
O3 Yb1 N1 C47 -148.4(3)
C15 Yb1 N1 C47 98.4(5)
C46 Yb1 N1 C47 175.5(5)
Yb1 O1 C1 C6 5.2(10)
Yb1 O1 C1 C2 -174.9(6)
O1 C1 C2 C3 178.3(3)
C6 C1 C2 C3 -1.8(5)
O1 C1 C2 C7 0.8(5)
C6 C1 C2 C7 -179.3(3)
C1 C2 C3 C4 -1.8(6)
C7 C2 C3 C4 175.8(4)
C2 C3 C4 C5 3.6(6)
C2 C3 C4 C11 -174.9(4)
C3 C4 C5 C6 -1.9(6)
C11 C4 C5 C6 176.6(4)
C4 C5 C6 C1 -1.5(6)
C4 C5 C6 C12 178.2(4)
O1 C1 C6 C5 -176.8(3)
C2 C1 C6 C5 3.3(5)
O1 C1 C6 C12 3.5(6)
C2 C1 C6 C12 -176.4(3)
C3 C2 C7 C9 -113.5(4)
C1 C2 C7 C9 64.1(4)
C3 C2 C7 C10 5.7(5)
C1 C2 C7 C10 -176.8(3)
C3 C2 C7 C8 124.2(4)
C1 C2 C7 C8 -58.3(5)
C5 C6 C12 C14 -63.2(4)
C1 C6 C12 C14 116.4(4)
C5 C6 C12 C15 176.5(3)
C1 C6 C12 C15 -3.8(6)
C5 C6 C12 C13 55.4(4)
C1 C6 C12 C13 -124.9(4)
C14 C12 C15 Yb1 -120.9(3)
C13 C12 C15 Yb1 123.3(3)
C6 C12 C15 Yb1 0.6(5)
O1 Yb1 C15 C12 1.8(3)
O2 Yb1 C15 C12 117.5(3)
O3 Yb1 C15 C12 -114.9(3)
N1 Yb1 C15 C12 -2.3(6)
C46 Yb1 C15 C12 -47.6(4)
Yb1 O2 C16 C17 96.3(11)
Yb1 O2 C16 C21 -83.8(11)
O2 C16 C17 C18 -178.6(3)
C21 C16 C17 C18 1.5(5)
O2 C16 C17 C22 6.0(5)
C21 C16 C17 C22 -174.0(3)
C16 C17 C18 C19 -0.9(6)
C22 C17 C18 C19 174.7(4)
C17 C18 C19 C20 0.1(6)
C17 C18 C19 C26 -178.2(4)
C18 C19 C20 C21 0.0(6)
C26 C19 C20 C21 178.3(4)
C19 C20 C21 C16 0.6(6)
C19 C20 C21 C27 -179.9(4)
O2 C16 C21 C20 178.7(3)
C17 C16 C21 C20 -1.4(5)
O2 C16 C21 C27 -0.7(5)
C17 C16 C21 C27 179.2(3)
C18 C17 C22 C24 -112.1(4)
C16 C17 C22 C24 63.4(4)
C18 C17 C22 C23 123.5(4)
C16 C17 C22 C23 -61.0(5)
C18 C17 C22 C25 5.4(5)
C16 C17 C22 C25 -179.2(4)
C20 C21 C27 C30 128.7(4)
C16 C21 C27 C30 -51.9(5)
C20 C21 C27 C28 9.9(5)
C16 C21 C27 C28 -170.6(3)
C20 C21 C27 C29 -108.8(4)
C16 C21 C27 C29 70.6(4)
Yb1 O3 C31 C36 -86.4(7)
Yb1 O3 C31 C32 95.0(7)
O3 C31 C32 C33 -171.0(3)
C36 C31 C32 C33 10.4(5)
O3 C31 C32 C37 15.4(6)
C36 C31 C32 C37 -163.2(4)
C31 C32 C33 C34 -3.0(6)
C37 C32 C33 C34 170.9(4)
C32 C33 C34 C35 -4.1(6)
C32 C33 C34 C41 -179.5(4)
C33 C34 C35 C36 3.7(6)
C41 C34 C35 C36 179.0(4)
C34 C35 C36 C31 3.8(6)
C34 C35 C36 C42 -171.6(4)
O3 C31 C36 C35 170.6(3)
C32 C31 C36 C35 -10.9(5)
O3 C31 C36 C42 -14.2(6)
C32 C31 C36 C42 164.4(4)
C33 C32 C37 C40 121.6(4)
C31 C32 C37 C40 -64.9(5)
C33 C32 C37 C38 -115.5(4)
C31 C32 C37 C38 58.0(5)
C33 C32 C37 C39 1.3(6)
C31 C32 C37 C39 174.8(4)
C35 C36 C42 C43 119.3(4)
C31 C36 C42 C43 -55.9(5)
C35 C36 C42 C44 2.0(6)
C31 C36 C42 C44 -173.2(4)
C35 C36 C42 C45 -116.7(4)
C31 C36 C42 C45 68.1(5)
C50 N2 C46 N1 -156(2)
C50 N2 C46 Yb1 -100.4(8)
C47 N1 C46 N2 -114(3)
Yb1 N1 C46 N2 63(3)
C47 N1 C46 Yb1 -176.3(4)
O1 Yb1 C46 N2 -68.2(4)
O2 Yb1 C46 N2 174.5(4)
O3 Yb1 C46 N2 48.5(4)
N1 Yb1 C46 N2 -169.4(6)
C15 Yb1 C46 N2 -24.8(5)
O1 Yb1 C46 N1 101.2(3)
O2 Yb1 C46 N1 -16.1(3)
O3 Yb1 C46 N1 -142.1(3)
C15 Yb1 C46 N1 144.5(3)
C46 N1 C47 C49 12.2(5)
Yb1 N1 C47 C49 -163.0(3)
C46 N1 C47 C48 -116.8(4)
Yb1 N1 C47 C48 68.0(4)
C46 N2 C50 C52 -53.6(10)
C46 N2 C50 C51 -177.5(7)
